data_1555233
loop_
_publ_author_name
'Clark, J. Stephen'
'Romiti, Filippo'
'Sieng, Bora'
'Paterson, Laura C.'
'Stewart, Alister'
'Chaudhury, Subhabrata'
'Thomas, Lynne H.'

_publ_section_title
;
 Synthesis of the A-D Ring System of the Gambieric Acids.
;
_journal_issue 19
_journal_name_full 'Organic letters'
_journal_page_first 4694
_journal_page_last 4697
_journal_paper_doi 10.1021/acs.orglett.5b02093
_journal_volume 17
_journal_year 2015
_chemical_absolute_configuration unk
_chemical_formula_sum 'C22 H36 O6 Si'
_chemical_formula_weight 424.60
_space_group_crystal_system monoclinic
_space_group_IT_number 4
_space_group_name_Hall 'P 2yb'
_space_group_name_H-M_alt 'P 1 21 1'
_atom_sites_solution_hydrogens geom
_atom_sites_solution_primary difmap
_audit_creation_method SHELXL-2014/7
_cell_angle_alpha 90
_cell_angle_beta 111.164(5)
_cell_angle_gamma 90
_cell_formula_units_Z 4
_cell_length_a 6.3950(7)
_cell_length_b 46.881(6)
_cell_length_c 8.2621(10)
_cell_measurement_temperature 100(2)
_cell_volume 2309.9(5)
_computing_cell_refinement 'Bruker APEX2 (2009)'
_computing_data_collection 'Bruker APEX2 (2009)'
_computing_data_reduction 'Bruker APEX2 (2009)'
_computing_structure_refinement 'SHELXL-2014/7 (Sheldrick, 2014)'
_computing_structure_solution 'SHELXS (Sheldrick, 2014)'
_diffrn_ambient_temperature 100(2)
_diffrn_measured_fraction_theta_full 0.998
_diffrn_measured_fraction_theta_max 0.998
_diffrn_measurement_device_type 'Bruker Apex II CCD'
_diffrn_measurement_method 'CCD; rotation images'
_diffrn_radiation_type MoK\a
_diffrn_radiation_wavelength 0.71073
_diffrn_reflns_av_R_equivalents 0.0675
_diffrn_reflns_av_unetI/netI 0.0469
_diffrn_reflns_Laue_measured_fraction_full 0.998
_diffrn_reflns_Laue_measured_fraction_max 0.998
_diffrn_reflns_limit_h_max 5
_diffrn_reflns_limit_h_min -5
_diffrn_reflns_limit_k_max 42
_diffrn_reflns_limit_k_min -42
_diffrn_reflns_limit_l_max 7
_diffrn_reflns_limit_l_min -7
_diffrn_reflns_number 21847
_diffrn_reflns_point_group_measured_fraction_full 0.998
_diffrn_reflns_point_group_measured_fraction_max 0.998
_diffrn_reflns_theta_full 18.848
_diffrn_reflns_theta_max 18.848
_diffrn_reflns_theta_min 1.738
_exptl_absorpt_coefficient_mu 0.135
_exptl_absorpt_correction_T_max 0.7444
_exptl_absorpt_correction_T_min 0.5826
_exptl_absorpt_correction_type multi-scan
_exptl_absorpt_process_details 'SADABS (Blessing, 1997)'
_exptl_crystal_colour colourless
_exptl_crystal_density_diffrn 1.221
_exptl_crystal_description block
_exptl_crystal_F_000 920
_exptl_crystal_size_max 0.1
_exptl_crystal_size_mid 0.05
_exptl_crystal_size_min 0.05
_refine_diff_density_max 0.790
_refine_diff_density_min -0.323
_refine_diff_density_rms 0.096
_refine_ls_abs_structure_details
;
 Flack x determined using 1445 quotients [(I+)-(I-)]/[(I+)+(I-)]
 (Parsons, Flack and Wagner, Acta Cryst. B69 (2013) 249-259).
;
_refine_ls_abs_structure_Flack 0.22(10)
_refine_ls_extinction_method none
_refine_ls_goodness_of_fit_ref 1.094
_refine_ls_hydrogen_treatment constr
_refine_ls_matrix_type full
_refine_ls_number_parameters 495
_refine_ls_number_reflns 3628
_refine_ls_number_restraints 1015
_refine_ls_restrained_S_all 0.979
_refine_ls_R_factor_all 0.0857
_refine_ls_R_factor_gt 0.0779
_refine_ls_shift/su_max 0.000
_refine_ls_shift/su_mean 0.000
_refine_ls_structure_factor_coef Fsqd
_refine_ls_weighting_details 'w=1/[\s^2^(Fo^2^)+(0.1389P)^2^+6.5047P] where P=(Fo^2^+2Fc^2^)/3'
_refine_ls_weighting_scheme calc
_refine_ls_wR_factor_gt 0.2029
_refine_ls_wR_factor_ref 0.2101
_reflns_Friedel_coverage 0.964
_reflns_Friedel_fraction_full 0.997
_reflns_Friedel_fraction_max 0.997
_reflns_number_gt 3293
_reflns_number_total 3628
_reflns_threshold_expression 'I > 2\s(I)'
_cod_data_source_file ol5b02093_si_001.cif
_cod_data_source_block shelx
_cod_original_sg_symbol_H-M 'P 21'
_cod_database_code 1555233
_shelx_shelxl_version_number 2014/7
_shelx_space_group_comment
;
The symmetry employed for this shelxl refinement is uniquely defined
by the following loop, which should always be used as a source of
symmetry information in preference to the above space-group names.
They are only intended as comments.
;

loop_
_space_group_symop_operation_xyz
'x, y, z'
'-x, y+1/2, -z'

loop_
_atom_site_label
_atom_site_type_symbol
_atom_site_fract_x
_atom_site_fract_y
_atom_site_fract_z
_atom_site_U_iso_or_equiv
_atom_site_adp_type
_atom_site_occupancy
_atom_site_site_symmetry_order
_atom_site_calc_flag
_atom_site_refinement_flags_posn
_atom_site_refinement_flags_adp
Si1 Si -0.0513(7) -0.15542(9) -0.6263(6) 0.0243(13) Uani 1 1 d . .
Si2 Si 0.6098(7) -0.50280(10) -0.1227(6) 0.0254(13) Uani 1 1 d . .
O1 O 0.7700(17) -0.4751(2) -0.0386(12) 0.025(2) Uani 1 1 d . U
O2 O 0.4099(17) -0.2229(2) -0.3391(13) 0.025(2) Uani 1 1 d . U
O3 O 0.0317(18) -0.2748(2) -0.2598(14) 0.030(2) Uani 1 1 d . U
O4 O 0.3771(16) -0.4983(2) -0.0904(12) 0.021(2) Uani 1 1 d . U
O5 O 0.9084(17) -0.3832(2) 0.2259(14) 0.030(2) Uani 1 1 d . U
O6 O -0.1166(16) -0.1825(2) -0.5292(13) 0.025(2) Uani 1 1 d . U
O7 O 0.5869(18) -0.3386(2) 0.4199(14) 0.031(2) Uani 1 1 d . U
O8 O 0.4586(16) -0.4341(2) 0.1824(13) 0.0258(11) Uani 1 1 d . U
O9 O 0.2087(16) -0.1593(2) -0.6069(12) 0.022(2) Uani 1 1 d . U
C10 C 0.194(3) -0.2957(4) -0.156(2) 0.031(3) Uani 1 1 d . U
H10 H 0.2544 -0.2887 -0.0366 0.037 Uiso 1 1 calc R U
C11 C 0.501(3) -0.2700(3) -0.221(2) 0.027(3) Uani 1 1 d . U
H11A H 0.5767 -0.2630 -0.1042 0.032 Uiso 1 1 calc R U
H11B H 0.6108 -0.2720 -0.2768 0.032 Uiso 1 1 calc R U
C12 C 0.502(3) -0.3866(3) 0.303(2) 0.025(3) Uani 1 1 d . U
H12A H 0.5530 -0.3936 0.4212 0.030 Uiso 1 1 calc R U
H12B H 0.3411 -0.3841 0.2619 0.030 Uiso 1 1 calc R U
O13 O 0.5449(18) -0.3182(2) -0.1071(14) 0.031(2) Uani 1 1 d . U
C14 C 0.486(3) -0.4522(3) 0.048(2) 0.0258(11) Uani 1 1 d . U
H14 H 0.4240 -0.4424 -0.0642 0.031 Uiso 1 1 calc R U
C15 C 0.737(3) -0.4580(3) 0.091(2) 0.0258(11) Uani 1 1 d . U
H15 H 0.7940 -0.4685 0.2009 0.031 Uiso 1 1 calc R U
C16 C 0.053(3) -0.1997(3) -0.403(2) 0.024(3) Uani 1 1 d . U
H16 H 0.1069 -0.1891 -0.2930 0.029 Uiso 1 1 calc R U
C17 C 0.126(3) -0.2472(3) -0.257(2) 0.0258(11) Uani 1 1 d . U
C18 C 0.822(3) -0.4111(3) 0.245(2) 0.025(3) Uani 1 1 d . U
C19 C -0.051(3) -0.2272(3) -0.373(2) 0.024(3) Uani 1 1 d . U
H19A H -0.1278 -0.2365 -0.4842 0.029 Uiso 1 1 calc R U
H19B H -0.1609 -0.2231 -0.3208 0.029 Uiso 1 1 calc R U
C20 C 0.249(3) -0.2048(3) -0.459(2) 0.024(3) Uani 1 1 d . U
H20 H 0.1928 -0.2146 -0.5717 0.029 Uiso 1 1 calc R U
C21 C 0.355(3) -0.4790(3) 0.043(2) 0.026(3) Uani 1 1 d . U
H21A H 0.4107 -0.4883 0.1554 0.031 Uiso 1 1 calc R U
H21B H 0.1978 -0.4744 0.0163 0.031 Uiso 1 1 calc R U
C22 C 0.617(3) -0.3581(3) 0.295(2) 0.0258(11) Uani 1 1 d . U
H22 H 0.5477 -0.3500 0.1786 0.031 Uiso 1 1 calc R U
C23 C 0.026(3) -0.0959(4) -0.583(2) 0.044(5) Uani 1 1 d . U
H23A H 0.1774 -0.1000 -0.5721 0.065 Uiso 1 1 calc R U
H23B H 0.0238 -0.0789 -0.5182 0.065 Uiso 1 1 calc R U
H23C H -0.0642 -0.0930 -0.7028 0.065 Uiso 1 1 calc R U
O24 O 0.6783(18) -0.2707(2) 0.2440(14) 0.035(3) Uani 1 1 d . U
C25 C 0.549(3) -0.5010(4) -0.368(2) 0.027(3) Uani 1 1 d . U
C26 C -0.233(2) -0.1588(3) -0.8672(19) 0.022(3) Uani 1 1 d . U
C27 C 0.866(3) -0.4303(3) 0.114(2) 0.0258(11) Uani 1 1 d . U
H27A H 1.0247 -0.4343 0.1512 0.031 Uiso 1 1 calc R U
H27B H 0.8216 -0.4205 0.0028 0.031 Uiso 1 1 calc R U
C28 C 0.389(3) -0.2988(4) -0.218(2) 0.030(3) Uani 1 1 d . U
H28 H 0.3328 -0.3066 -0.3360 0.036 Uiso 1 1 calc R U
C29 C 0.317(3) -0.2496(3) -0.323(2) 0.0258(11) Uani 1 1 d . U
H29 H 0.2518 -0.2575 -0.4408 0.031 Uiso 1 1 calc R U
C30 C 0.362(3) -0.1783(3) -0.482(2) 0.026(3) Uani 1 1 d . U
H30A H 0.4242 -0.1686 -0.3706 0.031 Uiso 1 1 calc R U
H30B H 0.4842 -0.1832 -0.5193 0.031 Uiso 1 1 calc R U
O31 O 0.2989(19) -0.3863(3) -0.2568(15) 0.045(3) Uani 1 1 d . U
C32 C -0.069(3) -0.1211(3) -0.511(2) 0.025(4) Uani 1 1 d . U
C33 C -0.157(4) -0.1851(4) -0.930(2) 0.059(6) Uani 1 1 d . U
H33A H -0.0014 -0.1833 -0.9145 0.088 Uiso 1 1 calc R U
H33B H -0.2440 -0.1878 -1.0508 0.088 Uiso 1 1 calc R U
H33C H -0.1765 -0.2012 -0.8651 0.088 Uiso 1 1 calc R U
C34 C 0.071(3) -0.1251(4) -0.322(2) 0.040(5) Uani 1 1 d . U
H34A H 0.0135 -0.1409 -0.2770 0.060 Uiso 1 1 calc R U
H34B H 0.0650 -0.1081 -0.2590 0.060 Uiso 1 1 calc R U
H34C H 0.2234 -0.1289 -0.3099 0.060 Uiso 1 1 calc R U
C35 C 0.549(3) -0.3100(3) 0.358(2) 0.031(3) Uani 1 1 d . U
H35A H 0.5343 -0.2983 0.4503 0.037 Uiso 1 1 calc R U
H35B H 0.4048 -0.3095 0.2630 0.037 Uiso 1 1 calc R U
C36 C 0.067(3) -0.3220(4) -0.157(2) 0.033(3) Uani 1 1 d . U
H36 H -0.0690 -0.3193 -0.1427 0.039 Uiso 1 1 calc R U
C37 C 0.865(3) -0.3614(3) 0.336(2) 0.0258(11) Uani 1 1 d . U
H37 H 0.9326 -0.3680 0.4561 0.031 Uiso 1 1 calc R U
C38 C 0.564(3) -0.4075(3) 0.188(2) 0.024(3) Uani 1 1 d . U
H38 H 0.5090 -0.3997 0.0703 0.029 Uiso 1 1 calc R U
C39 C 0.926(3) -0.3080(4) 0.300(2) 0.031(3) Uani 1 1 d . U
H39 H 1.0313 -0.2953 0.2873 0.037 Uiso 1 1 calc R U
C40 C 0.717(3) -0.2958(4) 0.296(2) 0.031(3) Uani 1 1 d . U
C41 C 0.393(3) -0.4752(4) -0.433(2) 0.046(5) Uani 1 1 d . U
H41A H 0.2529 -0.4789 -0.4194 0.068 Uiso 1 1 calc R U
H41B H 0.3675 -0.4721 -0.5536 0.068 Uiso 1 1 calc R U
H41C H 0.4616 -0.4586 -0.3674 0.068 Uiso 1 1 calc R U
C42 C 0.434(3) -0.5276(4) -0.463(2) 0.044(5) Uani 1 1 d . U
H42A H 0.5314 -0.5437 -0.4225 0.067 Uiso 1 1 calc R U
H42B H 0.3995 -0.5251 -0.5852 0.067 Uiso 1 1 calc R U
H42C H 0.2979 -0.5307 -0.4415 0.067 Uiso 1 1 calc R U
C43 C -0.203(3) -0.1328(4) -0.966(2) 0.049(5) Uani 1 1 d . U
H43A H -0.2535 -0.1161 -0.9233 0.074 Uiso 1 1 calc R U
H43B H -0.2890 -0.1351 -1.0872 0.074 Uiso 1 1 calc R U
H43C H -0.0473 -0.1307 -0.9494 0.074 Uiso 1 1 calc R U
C44 C 0.530(3) -0.3464(4) -0.173(2) 0.033(3) Uani 1 1 d . U
H44A H 0.6473 -0.3578 -0.0910 0.039 Uiso 1 1 calc R U
H44B H 0.5577 -0.3459 -0.2806 0.039 Uiso 1 1 calc R U
C45 C 0.988(3) -0.3360(3) 0.319(2) 0.032(3) Uani 1 1 d . U
H45 H 1.1321 -0.3395 0.3218 0.038 Uiso 1 1 calc R U
C46 C 0.744(3) -0.5368(4) -0.013(2) 0.025(4) Uani 1 1 d . U
C47 C 0.311(3) -0.3610(4) -0.206(2) 0.034(3) Uani 1 1 d . U
C48 C 0.768(3) -0.4962(4) -0.392(2) 0.040(5) Uani 1 1 d . U
H48A H 0.8323 -0.4785 -0.3376 0.061 Uiso 1 1 calc R U
H48B H 0.7426 -0.4953 -0.5134 0.061 Uiso 1 1 calc R U
H48C H 0.8686 -0.5116 -0.3395 0.061 Uiso 1 1 calc R U
C49 C 0.824(3) -0.5310(4) 0.187(2) 0.051(5) Uani 1 1 d . U
H49A H 0.9235 -0.5149 0.2164 0.077 Uiso 1 1 calc R U
H49B H 0.9015 -0.5475 0.2496 0.077 Uiso 1 1 calc R U
H49C H 0.6964 -0.5271 0.2189 0.077 Uiso 1 1 calc R U
C50 C 0.948(3) -0.5456(4) -0.053(3) 0.046(5) Uani 1 1 d . U
H50A H 0.9016 -0.5525 -0.1704 0.069 Uiso 1 1 calc R U
H50B H 1.0270 -0.5604 0.0252 0.069 Uiso 1 1 calc R U
H50C H 1.0452 -0.5294 -0.0400 0.069 Uiso 1 1 calc R U
C51 C -0.308(3) -0.1139(4) -0.519(3) 0.041(5) Uani 1 1 d . U
H51A H -0.3946 -0.1068 -0.6328 0.062 Uiso 1 1 calc R U
H51B H -0.3006 -0.0997 -0.4340 0.062 Uiso 1 1 calc R U
H51C H -0.3774 -0.1308 -0.4964 0.062 Uiso 1 1 calc R U
C52 C 0.118(3) -0.3491(4) -0.176(2) 0.034(3) Uani 1 1 d . U
H52 H 0.0139 -0.3624 -0.1698 0.041 Uiso 1 1 calc R U
C53 C 0.208(3) -0.2350(3) -0.065(2) 0.030(4) Uani 1 1 d . U
H53A H 0.0858 -0.2354 -0.0232 0.045 Uiso 1 1 calc R U
H53B H 0.2583 -0.2157 -0.0645 0.045 Uiso 1 1 calc R U
H53C H 0.3288 -0.2465 0.0089 0.045 Uiso 1 1 calc R U
C54 C 0.930(3) -0.4228(4) 0.427(2) 0.036(4) Uani 1 1 d . U
H54A H 1.0887 -0.4246 0.4543 0.054 Uiso 1 1 calc R U
H54B H 0.8675 -0.4411 0.4338 0.054 Uiso 1 1 calc R U
H54C H 0.9029 -0.4100 0.5081 0.054 Uiso 1 1 calc R U
C55 C -0.477(3) -0.1609(4) -0.887(2) 0.038(5) Uani 1 1 d . U
H55A H -0.4925 -0.1744 -0.8048 0.058 Uiso 1 1 calc R U
H55B H -0.5638 -0.1671 -1.0027 0.058 Uiso 1 1 calc R U
H55C H -0.5290 -0.1425 -0.8669 0.058 Uiso 1 1 calc R U
C1 C 0.576(3) -0.5608(4) -0.048(2) 0.040(5) Uani 1 1 d . U
H1A H 0.4514 -0.5548 -0.0182 0.060 Uiso 1 1 calc R U
H1B H 0.6458 -0.5771 0.0198 0.060 Uiso 1 1 calc R U
H1C H 0.5241 -0.5657 -0.1694 0.060 Uiso 1 1 calc R U

loop_
_atom_site_aniso_label
_atom_site_aniso_U_11
_atom_site_aniso_U_22
_atom_site_aniso_U_33
_atom_site_aniso_U_23
_atom_site_aniso_U_13
_atom_site_aniso_U_12
Si1 0.032(3) 0.018(3) 0.022(3) 0.005(2) 0.008(2) 0.001(2)
Si2 0.032(3) 0.016(3) 0.025(3) 0.000(2) 0.008(2) -0.001(2)
O1 0.038(4) 0.018(5) 0.021(5) -0.012(4) 0.013(4) -0.002(4)
O2 0.037(5) 0.008(5) 0.028(5) 0.001(4) 0.008(4) 0.001(4)
O3 0.037(5) 0.014(5) 0.034(5) 0.003(4) 0.007(4) -0.001(4)
O4 0.034(5) 0.011(5) 0.016(4) -0.001(4) 0.008(4) -0.006(4)
O5 0.042(5) 0.016(5) 0.031(5) -0.006(4) 0.012(4) -0.002(4)
O6 0.031(5) 0.018(5) 0.021(4) 0.009(4) 0.003(4) 0.005(4)
O7 0.047(5) 0.016(5) 0.029(5) -0.005(4) 0.012(4) 0.000(4)
O8 0.037(2) 0.0134(19) 0.026(2) -0.0068(19) 0.0097(17) 0.0000(18)
O9 0.036(5) 0.014(5) 0.014(4) 0.006(4) 0.007(4) -0.001(4)
C10 0.040(5) 0.021(5) 0.029(5) 0.005(5) 0.009(5) 0.002(5)
C11 0.037(5) 0.014(5) 0.026(5) 0.000(5) 0.007(5) 0.003(5)
C12 0.038(5) 0.012(5) 0.025(5) -0.006(5) 0.011(5) 0.000(5)
O13 0.041(5) 0.020(5) 0.027(5) 0.003(4) 0.007(4) 0.007(4)
C14 0.037(2) 0.0134(19) 0.026(2) -0.0068(19) 0.0097(17) 0.0000(18)
C15 0.037(2) 0.0134(19) 0.026(2) -0.0068(19) 0.0097(17) 0.0000(18)
C16 0.036(5) 0.011(5) 0.021(5) 0.001(5) 0.006(5) 0.000(5)
C17 0.037(2) 0.0134(19) 0.026(2) -0.0068(19) 0.0097(17) 0.0000(18)
C18 0.037(5) 0.011(5) 0.028(5) -0.008(5) 0.011(4) 0.000(5)
C19 0.032(5) 0.013(5) 0.024(5) 0.003(5) 0.007(5) 0.002(5)
C20 0.033(5) 0.014(5) 0.022(5) 0.001(5) 0.007(5) 0.001(5)
C21 0.036(6) 0.018(6) 0.021(6) -0.007(6) 0.007(5) -0.004(5)
C22 0.037(2) 0.0134(19) 0.026(2) -0.0068(19) 0.0097(17) 0.0000(18)
C23 0.056(11) 0.034(10) 0.045(10) 0.005(9) 0.022(9) 0.005(9)
O24 0.057(8) 0.007(7) 0.035(7) -0.006(6) 0.010(6) -0.002(6)
C25 0.042(7) 0.018(7) 0.023(7) -0.009(7) 0.015(6) 0.003(7)
C26 0.029(6) 0.016(6) 0.019(6) -0.002(5) 0.006(5) 0.002(5)
C27 0.037(2) 0.0134(19) 0.026(2) -0.0068(19) 0.0097(17) 0.0000(18)
C28 0.037(5) 0.019(5) 0.030(5) 0.005(5) 0.008(5) 0.006(5)
C29 0.037(2) 0.0134(19) 0.026(2) -0.0068(19) 0.0097(17) 0.0000(18)
C30 0.036(6) 0.014(6) 0.026(6) 0.006(6) 0.009(5) 0.001(5)
O31 0.061(8) 0.025(8) 0.033(7) -0.006(6) -0.002(6) 0.003(6)
C32 0.037(7) 0.016(7) 0.021(7) 0.004(6) 0.007(6) 0.005(6)
C33 0.072(12) 0.052(11) 0.028(10) -0.028(9) -0.010(9) 0.014(10)
C34 0.057(9) 0.020(8) 0.034(9) -0.008(7) 0.006(7) 0.006(7)
C35 0.043(6) 0.022(7) 0.028(7) -0.013(6) 0.011(6) 0.000(6)
C36 0.041(6) 0.024(6) 0.030(6) 0.007(6) 0.008(5) 0.002(5)
C37 0.037(2) 0.0134(19) 0.026(2) -0.0068(19) 0.0097(17) 0.0000(18)
C38 0.037(5) 0.010(5) 0.025(5) -0.005(5) 0.011(4) -0.003(5)
C39 0.041(7) 0.026(7) 0.024(6) -0.004(6) 0.010(6) 0.000(6)
C40 0.041(6) 0.021(6) 0.028(6) -0.007(6) 0.009(6) -0.007(6)
C41 0.077(12) 0.047(11) 0.013(9) 0.004(8) 0.017(8) 0.015(9)
C42 0.068(11) 0.043(11) 0.017(9) 0.002(9) 0.009(8) 0.001(9)
C43 0.072(11) 0.042(11) 0.023(10) -0.007(9) 0.003(9) -0.008(9)
C44 0.041(7) 0.020(7) 0.033(7) 0.008(6) 0.008(6) 0.007(6)
C45 0.040(6) 0.024(6) 0.030(6) -0.009(6) 0.011(5) -0.001(5)
C46 0.034(7) 0.021(7) 0.019(7) -0.002(6) 0.008(6) 0.000(6)
C47 0.042(6) 0.025(6) 0.028(6) 0.008(6) 0.002(6) 0.005(6)
C48 0.056(11) 0.042(11) 0.026(9) -0.013(9) 0.019(8) -0.005(9)
C49 0.070(11) 0.035(11) 0.033(10) 0.016(9) 0.001(9) 0.016(9)
C50 0.050(10) 0.037(11) 0.052(11) 0.011(9) 0.019(9) 0.003(9)
C51 0.038(9) 0.038(10) 0.047(10) 0.000(9) 0.013(8) -0.001(8)
C52 0.042(6) 0.027(6) 0.029(6) 0.010(6) 0.008(6) 0.001(6)
C53 0.040(8) 0.015(8) 0.032(9) 0.002(7) 0.008(7) 0.005(7)
C54 0.048(9) 0.014(8) 0.038(9) -0.003(8) 0.005(8) 0.002(7)
C55 0.048(10) 0.024(10) 0.031(9) -0.015(8) -0.001(8) 0.005(8)
C1 0.048(10) 0.036(11) 0.028(10) 0.011(8) 0.002(8) -0.003(9)

loop_
_atom_type_symbol
_atom_type_description
_atom_type_scat_dispersion_real
_atom_type_scat_dispersion_imag
_atom_type_scat_source
C C 0.0030 0.0020 'International Tables Vol C Tables 4.2.6.8 and 6.1.1.4'
H H 0.0000 0.0000 'International Tables Vol C Tables 4.2.6.8 and 6.1.1.4'
O O 0.0110 0.0060 'International Tables Vol C Tables 4.2.6.8 and 6.1.1.4'
Si Si 0.0820 0.0700 'International Tables Vol C Tables 4.2.6.8 and 6.1.1.4'

loop_
_geom_angle_atom_site_label_1
_geom_angle_atom_site_label_2
_geom_angle_atom_site_label_3
_geom_angle
O9 Si1 O6 107.4(5)
O9 Si1 C32 106.9(6)
O6 Si1 C32 109.9(6)
O9 Si1 C26 108.0(6)
O6 Si1 C26 106.2(6)
C32 Si1 C26 118.0(7)
O4 Si2 O1 107.2(6)
O4 Si2 C46 108.6(6)
O1 Si2 C46 111.2(6)
O4 Si2 C25 108.7(6)
O1 Si2 C25 105.6(6)
C46 Si2 C25 115.2(7)
C15 O1 Si2 121.7(9)
C29 O2 C20 111.8(11)
C17 O3 C10 113.2(12)
C21 O4 Si2 123.3(9)
C18 O5 C37 113.3(11)
C16 O6 Si1 121.9(9)
C35 O7 C22 113.1(12)
C38 O8 C14 110.7(11)
C30 O9 Si1 122.9(9)
O3 C10 C36 106.4(13)
O3 C10 C28 111.4(13)
C36 C10 C28 116.0(15)
C29 C11 C28 106.8(13)
C38 C12 C22 107.7(13)
C28 O13 C44 114.6(12)
O8 C14 C21 106.7(12)
O8 C14 C15 109.3(12)
C21 C14 C15 112.4(13)
O1 C15 C27 110.8(13)
O1 C15 C14 110.9(12)
C27 C15 C14 110.4(12)
O6 C16 C20 110.7(12)
O6 C16 C19 109.5(12)
C20 C16 C19 112.1(13)
O3 C17 C29 108.3(12)
O3 C17 C19 109.7(13)
C29 C17 C19 109.4(13)
O3 C17 C53 109.3(13)
C29 C17 C53 111.8(13)
C19 C17 C53 108.4(12)
O5 C18 C54 112.4(13)
O5 C18 C27 106.2(12)
C54 C18 C27 111.1(14)
O5 C18 C38 106.0(11)
C54 C18 C38 113.3(13)
C27 C18 C38 107.3(12)
C16 C19 C17 111.1(13)
O2 C20 C30 109.0(12)
O2 C20 C16 110.5(12)
C30 C20 C16 113.7(13)
O4 C21 C14 109.2(13)
O7 C22 C37 107.9(12)
O7 C22 C12 109.6(12)
C37 C22 C12 112.4(13)
C48 C25 C42 111.0(13)
C48 C25 C41 110.6(14)
C42 C25 C41 109.3(14)
C48 C25 Si2 107.7(11)
C42 C25 Si2 112.8(11)
C41 C25 Si2 105.3(10)
C33 C26 C55 111.2(14)
C33 C26 C43 111.0(15)
C55 C26 C43 108.6(14)
C33 C26 Si1 106.2(11)
C55 C26 Si1 109.5(10)
C43 C26 Si1 110.2(11)
C18 C27 C15 111.5(14)
O13 C28 C10 108.3(13)
O13 C28 C11 110.6(13)
C10 C28 C11 111.7(14)
O2 C29 C17 112.8(12)
O2 C29 C11 109.9(12)
C17 C29 C11 114.6(14)
O9 C30 C20 111.9(12)
C34 C32 C23 109.2(15)
C34 C32 C51 106.5(14)
C23 C32 C51 109.7(14)
C34 C32 Si1 107.1(11)
C23 C32 Si1 110.7(11)
C51 C32 Si1 113.5(11)
O7 C35 C40 119.1(14)
C52 C36 C10 129.6(17)
O5 C37 C45 106.5(12)
O5 C37 C22 110.8(12)
C45 C37 C22 116.9(14)
O8 C38 C12 111.6(13)
O8 C38 C18 110.9(12)
C12 C38 C18 111.6(13)
C45 C39 C40 127.5(17)
O24 C40 C39 116.7(15)
O24 C40 C35 117.1(15)
C39 C40 C35 126.1(17)
O13 C44 C47 115.3(15)
C39 C45 C37 131.1(16)
C1 C46 C50 111.5(15)
C1 C46 C49 105.7(14)
C50 C46 C49 107.4(14)
C1 C46 Si2 111.7(11)
C50 C46 Si2 113.9(11)
C49 C46 Si2 106.1(11)
O31 C47 C52 117.8(16)
O31 C47 C44 115.9(16)
C52 C47 C44 126.3(17)
C36 C52 C47 130.1(17)

loop_
_geom_bond_atom_site_label_1
_geom_bond_atom_site_label_2
_geom_bond_distance
Si1 O9 1.622(11)
Si1 O6 1.635(11)
Si1 C32 1.896(17)
Si1 C26 1.915(15)
Si2 O4 1.618(11)
Si2 O1 1.646(11)
Si2 C46 1.881(17)
Si2 C25 1.920(16)
O1 C15 1.411(18)
O2 C29 1.415(18)
O2 C20 1.425(18)
O3 C17 1.426(19)
O3 C10 1.459(19)
O4 C21 1.471(18)
O5 C18 1.451(19)
O5 C37 1.456(19)
O6 C16 1.446(18)
O7 C35 1.423(19)
O7 C22 1.444(19)
O8 C38 1.410(18)
O8 C14 1.455(18)
O9 C30 1.447(18)
C10 C36 1.47(2)
C10 C28 1.51(2)
C11 C29 1.52(2)
C11 C28 1.53(2)
C12 C38 1.51(2)
C12 C22 1.53(2)
O13 C28 1.418(19)
O13 C44 1.42(2)
C14 C21 1.51(2)
C14 C15 1.54(2)
C15 C27 1.52(2)
C16 C20 1.51(2)
C16 C19 1.51(2)
C17 C29 1.51(2)
C17 C19 1.51(2)
C17 C53 1.59(2)
C18 C54 1.51(2)
C18 C27 1.51(2)
C18 C38 1.55(2)
C20 C30 1.48(2)
C22 C37 1.51(2)
C23 C32 1.54(2)
O24 C40 1.25(2)
C25 C48 1.50(2)
C25 C42 1.51(2)
C25 C41 1.54(2)
C26 C33 1.49(2)
C26 C55 1.51(2)
C26 C43 1.52(2)
O31 C47 1.25(2)
C32 C34 1.50(2)
C32 C51 1.54(2)
C35 C40 1.51(2)
C36 C52 1.34(2)
C37 C45 1.46(2)
C39 C45 1.36(2)
C39 C40 1.45(2)
C44 C47 1.49(2)
C46 C1 1.51(2)
C46 C50 1.51(2)
C46 C49 1.57(2)
C47 C52 1.45(2)
